data_7713670
loop_
_publ_author_name
'Chen, Yating'
'Ke, zhilin'
'Yuan, Lingyu'
'Liang, Meixiang'
'Zhang, Shuhua'

_publ_section_title
;
 Hydrazylpyridine salicylaldehyde-copper(II)-1,10-phenanthroline complexes
 as potential anticancer agents: synthesis, characterization and
 anticancer evaluation
;
_journal_name_full 'Dalton Transactions'
_journal_paper_doi 10.1039/D3DT01750H
_journal_year 2023
_chemical_formula_moiety 'C38 H22 Br2 Cl4 Cu N9 O2'
_chemical_formula_sum 'C38 H22 Br2 Cl4 Cu N9 O2'
_chemical_formula_weight 1001.81
_space_group_crystal_system monoclinic
_space_group_IT_number 15
_space_group_name_Hall '-I 2ya'
_space_group_name_H-M_alt 'I 1 2/a 1'
_atom_sites_solution_hydrogens geom
_atom_sites_solution_primary iterative
_atom_sites_solution_secondary difmap
_audit_creation_date 2022-12-17
_audit_creation_method
;
Olex2 1.2
(compiled 2018.05.29 svn.r3508 for OlexSys, GUI svn.r5506)
;
_audit_update_record
;
2022-12-18 deposited with the CCDC.	2023-08-08 downloaded from the CCDC.
;
_cell_angle_alpha 90.00
_cell_angle_beta 97.788(6)
_cell_angle_gamma 90.00
_cell_formula_units_Z 8
_cell_length_a 23.4053(15)
_cell_length_b 14.7639(8)
_cell_length_c 22.8746(16)
_cell_measurement_reflns_used 3409
_cell_measurement_temperature 293(2)
_cell_measurement_theta_max 24.4730
_cell_measurement_theta_min 2.5100
_cell_volume 7831.5(9)
_computing_cell_refinement 'CrysAlisPro 1.171.39.34a (Rigaku OD, 2017)'
_computing_data_collection 'CrysAlisPro 1.171.39.34a (Rigaku OD, 2017)'
_computing_data_reduction 'CrysAlisPro 1.171.39.34a (Rigaku OD, 2017)'
_computing_molecular_graphics 'Olex2 (Dolomanov et al., 2009)'
_computing_publication_material 'Olex2 (Dolomanov et al., 2009)'
_computing_structure_refinement 'olex2.refine (Bourhis et al., 2015)'
_computing_structure_solution 'olex2.solve (Bourhis et al., 2015)'
_diffrn_ambient_temperature 293(2)
_diffrn_detector 'CCD plate'
_diffrn_measured_fraction_theta_full 0.998
_diffrn_measured_fraction_theta_max 0.998
_diffrn_measurement_details
;
List of Runs (angles in degrees, time in seconds):

  # Type    Start    End  Width  t~exp~   \w     \q     \k     \f   Frames
#--------------------------------------------------------------------------
  1  \w     62.00  88.00   1.00   12.00    --   30.00  54.00-180.00   26
  2  \w    -69.00 113.00   1.00   12.00    --   30.00  54.00   0.00  182
;
_diffrn_measurement_device 'two-circle diffractometer'
_diffrn_measurement_device_type 'XtaLAB Mini (ROW)'
_diffrn_measurement_method '\w scans'
_diffrn_orient_matrix_type 'CrysAlisPro convention (1999,Acta A55,543-557)'
_diffrn_orient_matrix_UB_11 -0.0117219000
_diffrn_orient_matrix_UB_12 0.0270350000
_diffrn_orient_matrix_UB_13 0.0210875000
_diffrn_orient_matrix_UB_21 0.0248534000
_diffrn_orient_matrix_UB_22 0.0280101000
_diffrn_orient_matrix_UB_23 0.0027491000
_diffrn_orient_matrix_UB_31 -0.0134520000
_diffrn_orient_matrix_UB_32 0.0281160000
_diffrn_orient_matrix_UB_33 -0.0229763000
_diffrn_radiation_monochromator graphite
_diffrn_radiation_probe x-ray
_diffrn_radiation_type MoK\a
_diffrn_radiation_wavelength 0.71073
_diffrn_reflns_av_R_equivalents 0.0421
_diffrn_reflns_av_unetI/netI 0.0696
_diffrn_reflns_limit_h_max 27
_diffrn_reflns_limit_h_min -23
_diffrn_reflns_limit_k_max 17
_diffrn_reflns_limit_k_min -17
_diffrn_reflns_limit_l_max 20
_diffrn_reflns_limit_l_min -27
_diffrn_reflns_number 12775
_diffrn_reflns_theta_full 25.00
_diffrn_reflns_theta_max 25.00
_diffrn_reflns_theta_min 2.34
_diffrn_source 'fine-focus sealed X-ray tube'
_diffrn_source_type 'Rigaku (Mo) X-ray Source'
_exptl_absorpt_coefficient_mu 2.920
_exptl_absorpt_correction_T_max 1.00000
_exptl_absorpt_correction_T_min 0.85497
_exptl_absorpt_correction_type multi-scan
_exptl_absorpt_process_details
'CrysAlisPro 1.171.39.34a (Rigaku Oxford Diffraction, 2017) Empirical absorption correction using spherical harmonics, implemented in SCALE3 ABSPACK scaling algorithm.'
_exptl_crystal_colour green
_exptl_crystal_density_diffrn 1.699
_exptl_crystal_density_method 'not measured'
_exptl_crystal_description block
_exptl_crystal_F_000 3968
_refine_diff_density_max 0.556
_refine_diff_density_min -0.386
_refine_diff_density_rms 0.076
_refine_ls_extinction_method none
_refine_ls_goodness_of_fit_ref 0.992
_refine_ls_hydrogen_treatment mixed
_refine_ls_matrix_type full
_refine_ls_number_parameters 514
_refine_ls_number_reflns 6890
_refine_ls_number_restraints 6
_refine_ls_restrained_S_all 0.996
_refine_ls_R_factor_all 0.0946
_refine_ls_R_factor_gt 0.0477
_refine_ls_shift/su_max 0.001
_refine_ls_shift/su_mean 0.000
_refine_ls_structure_factor_coef Fsqd
_refine_ls_weighting_details 'calc w=1/[\s^2^(Fo^2^)+(0.0487P)^2^+9.1867P] where P=(Fo^2^+2Fc^2^)/3'
_refine_ls_weighting_scheme calc
_refine_ls_wR_factor_gt 0.1038
_refine_ls_wR_factor_ref 0.1327
_reflns_number_gt 4393
_reflns_number_total 6890
_reflns_threshold_expression >2sigma(I)
_cod_data_source_file d3dt01750h2.cif
_cod_data_source_block 220423e
_cod_database_code 7713670
_reflns_odcompleteness_completeness 99.93
_reflns_odcompleteness_iscentric 1
_reflns_odcompleteness_theta 26.32
_olex2_refinement_description
;
1. Fixed Uiso
 At 1.2 times of:
  All C(H) groups
 At 1.5 times of:
  All C(H,H,H) groups, All O(H) groups
2. Uiso/Uaniso restraints and constraints
Uanis(Br2) \\sim Ueq: with sigma of 0.01 and sigma for terminal atoms of 0.01
Uanis(Br1) = Uanis(Br1')
Uanis(Br2) = Uanis(Br2')
3. Others
 Sof(Br1')=Sof(Br2')=1-FVAR(1)
 Sof(Br1)=Sof(Br2)=FVAR(1)
4.a Aromatic/amide H refined with riding coordinates:
 C1(H1), C2(H2A), C3(H3), C5(H5), C6(H6), C8(H8), C9(H9), C10(H10), C14(H14),
 C16(H16), C22(H22), C24(H24), C28(H28), C29(H29), C30(H30), C33(H33), C34(H34)
4.b Idealised Me refined as rotating group:
 C38(H38A,H38B,H38C)
4.c Idealised tetrahedral OH refined as rotating group:
 O2(H2)
;
_olex2_submission_special_instructions 'No special instructions were received'
_oxdiff_exptl_absorpt_empirical_details
;
Empirical correction (ABSPACK) includes:
- Absorption correction using spherical harmonics
- Frame scaling
;
_oxdiff_exptl_absorpt_empirical_full_max 1.179
_oxdiff_exptl_absorpt_empirical_full_min 0.834

loop_
_space_group_symop_id
_space_group_symop_operation_xyz
1 'x, y, z'
2 '-x+1/2, y, -z'
3 'x+1/2, y+1/2, z+1/2'
4 '-x+1, y+1/2, -z+1/2'
5 '-x, -y, -z'
6 'x-1/2, -y, z'
7 '-x+1/2, -y+1/2, -z+1/2'
8 'x, -y+1/2, z+1/2'

loop_
_atom_site_label
_atom_site_type_symbol
_atom_site_fract_x
_atom_site_fract_y
_atom_site_fract_z
_atom_site_U_iso_or_equiv
_atom_site_adp_type
_atom_site_occupancy
_atom_site_symmetry_multiplicity
_atom_site_calc_flag
_atom_site_refinement_flags
_atom_site_disorder_assembly
_atom_site_disorder_group
Cu1 Cu 0.36099(2) 0.61848(4) 0.59067(3) 0.03964(17) Uani 1 1 d . . .
Br1 Br 0.14133(6) 0.56639(9) 0.66083(11) 0.0792(5) Uani 0.841(5) 1 d P A 2
Br1' Br 0.1529(3) 0.5789(5) 0.6890(5) 0.0792(5) Uani 0.159(5) 1 d P A 1
Cl1 Cl 0.24764(9) 0.86768(13) 0.32683(9) 0.1060(7) Uani 1 1 d . . .
O1 O 0.35409(15) 0.7381(2) 0.55905(17) 0.0545(9) Uani 1 1 d . . .
N1 N 0.39547(17) 0.6653(3) 0.67057(18) 0.0444(10) Uani 1 1 d . . .
C1 C 0.4891(3) 0.5959(4) 0.5422(3) 0.0655(16) Uani 1 1 d . . .
H1 H 0.4703 0.5682 0.5084 0.079 Uiso 1 1 calc R . .
Cl2 Cl 0.35470(9) 0.93295(9) 0.54556(10) 0.0948(6) Uani 1 1 d . . .
O2 O 0.21264(13) 0.3573(2) 0.56958(16) 0.0470(8) Uani 1 1 d . . .
H2 H 0.2146 0.3942 0.5432 0.071 Uiso 1 1 calc R . .
N2 N 0.45826(17) 0.6197(3) 0.58432(18) 0.0465(10) Uani 1 1 d . . .
C2 C 0.5487(3) 0.6107(5) 0.5464(4) 0.083(2) Uani 1 1 d . . .
H2A H 0.5688 0.5937 0.5158 0.099 Uiso 1 1 calc R . .
Cl3 Cl 0.18688(6) 0.16713(9) 0.57986(8) 0.0743(5) Uani 1 1 d . . .
N3 N 0.32441(16) 0.5664(2) 0.51789(17) 0.0380(9) Uani 1 1 d . . .
C3 C 0.5761(3) 0.6492(4) 0.5948(4) 0.087(2) Uani 1 1 d . . .
H3 H 0.6156 0.6596 0.5979 0.105 Uiso 1 1 calc R . .
Cl4 Cl 0.41623(7) 0.12470(9) 0.61457(9) 0.0856(6) Uani 1 1 d . . .
N4 N 0.31475(16) 0.4725(2) 0.51878(17) 0.0397(9) Uani 1 1 d . . .
C4 C 0.5458(2) 0.6746(3) 0.6416(3) 0.0645(17) Uani 1 1 d . . .
N5 N 0.34807(16) 0.4949(2) 0.61731(16) 0.0403(9) Uani 1 1 d . . .
C5 C 0.5721(3) 0.7132(5) 0.6944(4) 0.089(2) Uani 1 1 d . . .
H5 H 0.6112 0.7265 0.6988 0.107 Uiso 1 1 calc R . .
N6 N 0.25360(17) 0.5042(3) 0.67617(18) 0.0469(10) Uani 1 1 d . A .
C6 C 0.5417(3) 0.7312(4) 0.7389(4) 0.088(2) Uani 1 1 d . . .
H6 H 0.5606 0.7547 0.7740 0.106 Uiso 1 1 calc R . .
N7 N 0.40042(18) 0.4637(3) 0.76834(19) 0.0519(11) Uani 1 1 d . . .
C7 C 0.4804(3) 0.7148(4) 0.7333(3) 0.0611(15) Uani 1 1 d . . .
N8 N 0.34887(16) 0.4592(3) 0.67439(16) 0.0412(9) Uani 1 1 d . . .
C8 C 0.4474(4) 0.7293(4) 0.7776(3) 0.083(2) Uani 1 1 d . . .
H8 H 0.4648 0.7516 0.8137 0.100 Uiso 1 1 calc R . .
C9 C 0.3902(4) 0.7118(4) 0.7699(3) 0.082(2) Uani 1 1 d . . .
H9 H 0.3682 0.7204 0.8004 0.099 Uiso 1 1 calc R . .
N9 N 0.4667(4) 0.6936(7) 0.4143(4) 0.155(4) Uani 1 1 d . . .
C10 C 0.3653(3) 0.6804(4) 0.7145(3) 0.0629(15) Uani 1 1 d . . .
H10 H 0.3258 0.6696 0.7083 0.075 Uiso 1 1 calc R . .
C11 C 0.4534(2) 0.6801(3) 0.6793(2) 0.0460(12) Uani 1 1 d . . .
C12 C 0.4861(2) 0.6587(3) 0.6336(2) 0.0478(13) Uani 1 1 d . . .
C13 C 0.3265(2) 0.8558(3) 0.4921(3) 0.0601(15) Uani 1 1 d . . .
C14 C 0.3021(3) 0.8870(4) 0.4380(3) 0.0740(19) Uani 1 1 d . . .
H14 H 0.3010 0.9489 0.4302 0.089 Uiso 1 1 calc R . .
C15 C 0.2794(3) 0.8270(4) 0.3957(3) 0.0676(17) Uani 1 1 d . . .
C16 C 0.2813(2) 0.7363(3) 0.4060(2) 0.0552(14) Uani 1 1 d . . .
H16 H 0.2658 0.6963 0.3768 0.066 Uiso 1 1 calc R . .
C17 C 0.3068(2) 0.7031(3) 0.4613(2) 0.0450(12) Uani 1 1 d . . .
C18 C 0.3301(2) 0.7631(3) 0.5070(3) 0.0501(13) Uani 1 1 d . . .
C19 C 0.30459(19) 0.6070(3) 0.4687(2) 0.0423(11) Uani 1 1 d . . .
C20 C 0.32645(18) 0.4411(3) 0.5731(2) 0.0351(10) Uani 1 1 d . . .
C21 C 0.31592(18) 0.3422(3) 0.58088(19) 0.0354(10) Uani 1 1 d . . .
C22 C 0.36350(19) 0.2854(3) 0.5924(2) 0.0435(11) Uani 1 1 d . . .
H22 H 0.4005 0.3095 0.5955 0.052 Uiso 1 1 calc R . .
C23 C 0.3562(2) 0.1945(3) 0.5992(2) 0.0522(13) Uani 1 1 d . . .
C24 C 0.3019(2) 0.1574(3) 0.5952(2) 0.0503(13) Uani 1 1 d . . .
H24 H 0.2970 0.0954 0.5998 0.060 Uiso 1 1 calc R . .
C25 C 0.2552(2) 0.2135(3) 0.5842(2) 0.0427(11) Uani 1 1 d . . .
C26 C 0.26071(19) 0.3068(3) 0.57700(19) 0.0359(10) Uani 1 1 d . . .
C27 C 0.2966(2) 0.4491(3) 0.6977(2) 0.0410(11) Uani 1 1 d . . .
C28 C 0.2907(2) 0.3830(4) 0.7391(2) 0.0577(14) Uani 1 1 d . . .
H28 H 0.3213 0.3450 0.7529 0.069 Uiso 1 1 calc R . .
C29 C 0.2380(3) 0.3752(4) 0.7595(3) 0.0675(16) Uani 1 1 d . . .
H29 H 0.2328 0.3314 0.7875 0.081 Uiso 1 1 calc R . .
C30 C 0.1937(3) 0.4311(4) 0.7388(3) 0.0649(16) Uani 1 1 d . A .
H30 H 0.1580 0.4274 0.7524 0.078 Uiso 1 1 calc R . .
C31 C 0.2041(2) 0.4923(4) 0.6976(2) 0.0548(14) Uani 1 1 d . . .
C32 C 0.4020(2) 0.4587(3) 0.7102(2) 0.0416(11) Uani 1 1 d . . .
C33 C 0.4534(2) 0.4545(3) 0.6867(3) 0.0547(14) Uani 1 1 d . . .
H33 H 0.4539 0.4508 0.6462 0.066 Uiso 1 1 calc R . .
C34 C 0.5037(2) 0.4558(4) 0.7253(4) 0.0728(18) Uani 1 1 d . A .
H34 H 0.5389 0.4543 0.7106 0.087 Uiso 1 1 calc R . .
C35 C 0.5032(3) 0.4593(4) 0.7846(4) 0.079(2) Uani 1 1 d . . .
H35 H 0.5370 0.4588 0.8112 0.095 Uiso 1 1 calc R A 1
C36 C 0.4497(3) 0.4638(4) 0.8031(3) 0.0638(16) Uani 1 1 d . A .
C37 C 0.4712(4) 0.7514(8) 0.4474(4) 0.113(3) Uani 1 1 d . . .
C38 C 0.4793(4) 0.8212(6) 0.4927(4) 0.120(3) Uani 1 1 d . . .
H38A H 0.4531 0.8703 0.4819 0.180 Uiso 1 1 calc R . .
H38B H 0.5182 0.8431 0.4965 0.180 Uiso 1 1 calc R . .
H38C H 0.4719 0.7962 0.5297 0.180 Uiso 1 1 calc R . .
Br2 Br 0.44159(9) 0.47188(12) 0.88709(7) 0.0991(5) Uani 0.841(5) 1 d PU A 2
Br2' Br 0.4638(4) 0.4551(7) 0.8735(3) 0.0991(5) Uani 0.159(5) 1 d P A 1

loop_
_atom_site_aniso_label
_atom_site_aniso_U_11
_atom_site_aniso_U_22
_atom_site_aniso_U_33
_atom_site_aniso_U_23
_atom_site_aniso_U_13
_atom_site_aniso_U_12
Cu1 0.0375(3) 0.0342(3) 0.0469(4) -0.0048(3) 0.0043(3) -0.0042(2)
Br1 0.0508(6) 0.0859(6) 0.1059(13) 0.0070(7) 0.0285(7) 0.0128(4)
Br1' 0.0508(6) 0.0859(6) 0.1059(13) 0.0070(7) 0.0285(7) 0.0128(4)
Cl1 0.1246(16) 0.0887(13) 0.1006(14) 0.0508(11) 0.0002(12) 0.0187(11)
O1 0.062(2) 0.0341(18) 0.065(2) -0.0018(17) -0.0002(19) -0.0071(16)
N1 0.047(2) 0.038(2) 0.049(3) -0.0042(19) 0.008(2) -0.0029(18)
C1 0.068(4) 0.054(3) 0.079(4) -0.007(3) 0.027(3) -0.006(3)
Cl2 0.1100(14) 0.0372(8) 0.1341(17) -0.0159(9) 0.0050(12) -0.0049(8)
O2 0.0373(18) 0.045(2) 0.060(2) 0.0151(17) 0.0102(16) 0.0040(15)
N2 0.047(2) 0.038(2) 0.056(3) -0.003(2) 0.015(2) -0.0007(19)
C2 0.067(5) 0.077(5) 0.115(6) -0.003(4) 0.053(4) -0.002(4)
Cl3 0.0500(8) 0.0481(8) 0.1250(14) 0.0099(9) 0.0128(8) -0.0143(6)
N3 0.042(2) 0.0268(19) 0.045(2) -0.0005(17) 0.0030(18) -0.0041(16)
C3 0.048(4) 0.065(4) 0.155(8) 0.006(5) 0.037(5) -0.004(3)
Cl4 0.0592(9) 0.0487(8) 0.1424(16) 0.0014(10) -0.0099(10) 0.0186(7)
N4 0.040(2) 0.029(2) 0.049(2) -0.0016(18) 0.0001(18) -0.0042(17)
C4 0.041(3) 0.045(3) 0.105(5) 0.007(3) -0.001(3) -0.003(3)
N5 0.044(2) 0.038(2) 0.038(2) -0.0014(18) 0.0024(18) -0.0016(18)
C5 0.054(4) 0.067(4) 0.134(7) 0.001(5) -0.029(5) -0.010(3)
N6 0.046(2) 0.045(2) 0.051(3) -0.002(2) 0.013(2) -0.001(2)
C6 0.095(6) 0.058(4) 0.094(6) -0.005(4) -0.052(5) -0.012(4)
N7 0.055(3) 0.049(3) 0.049(3) 0.002(2) -0.003(2) -0.002(2)
C7 0.073(4) 0.045(3) 0.060(4) -0.007(3) -0.012(3) -0.003(3)
N8 0.036(2) 0.049(2) 0.038(2) 0.0049(19) 0.0028(18) -0.0045(18)
C8 0.127(7) 0.064(4) 0.053(4) -0.016(3) -0.008(4) -0.015(4)
C9 0.124(6) 0.063(4) 0.065(4) -0.020(3) 0.034(4) 0.002(4)
N9 0.205(9) 0.182(9) 0.073(5) 0.014(5) 0.004(6) -0.074(8)
C10 0.077(4) 0.049(3) 0.066(4) -0.011(3) 0.022(3) -0.005(3)
C11 0.048(3) 0.028(2) 0.058(3) 0.000(2) -0.007(3) -0.003(2)
C12 0.037(3) 0.038(3) 0.067(4) 0.006(3) 0.001(3) -0.004(2)
C13 0.057(3) 0.035(3) 0.088(4) 0.001(3) 0.008(3) -0.003(2)
C14 0.071(4) 0.039(3) 0.113(6) 0.020(4) 0.017(4) 0.005(3)
C15 0.068(4) 0.056(4) 0.080(4) 0.027(3) 0.016(3) 0.011(3)
C16 0.051(3) 0.049(3) 0.065(4) 0.015(3) 0.008(3) 0.005(2)
C17 0.042(3) 0.030(2) 0.062(3) 0.004(2) 0.005(2) -0.001(2)
C18 0.048(3) 0.032(3) 0.071(4) 0.000(3) 0.013(3) -0.002(2)
C19 0.036(3) 0.041(3) 0.051(3) 0.007(2) 0.009(2) 0.002(2)
C20 0.031(2) 0.032(2) 0.044(3) 0.000(2) 0.009(2) -0.0018(19)
C21 0.037(3) 0.033(2) 0.037(3) 0.002(2) 0.007(2) -0.002(2)
C22 0.035(3) 0.042(3) 0.053(3) -0.005(2) 0.002(2) 0.001(2)
C23 0.048(3) 0.041(3) 0.065(4) 0.001(3) -0.002(3) 0.014(2)
C24 0.053(3) 0.036(3) 0.061(3) 0.004(2) 0.006(3) -0.001(2)
C25 0.043(3) 0.037(3) 0.048(3) 0.008(2) 0.007(2) -0.006(2)
C26 0.039(3) 0.033(2) 0.037(3) 0.003(2) 0.010(2) -0.001(2)
C27 0.043(3) 0.044(3) 0.037(3) -0.003(2) 0.007(2) -0.009(2)
C28 0.050(3) 0.064(4) 0.059(3) 0.013(3) 0.006(3) -0.007(3)
C29 0.069(4) 0.076(4) 0.059(4) 0.008(3) 0.015(3) -0.023(3)
C30 0.051(4) 0.071(4) 0.078(4) -0.003(3) 0.026(3) -0.015(3)
C31 0.051(3) 0.055(3) 0.063(4) -0.009(3) 0.027(3) -0.007(3)
C32 0.040(3) 0.031(3) 0.053(3) 0.004(2) 0.004(2) -0.001(2)
C33 0.043(3) 0.051(3) 0.070(4) 0.001(3) 0.008(3) 0.001(2)
C34 0.043(3) 0.059(4) 0.115(6) 0.012(4) 0.008(4) -0.004(3)
C35 0.055(4) 0.060(4) 0.111(6) 0.008(4) -0.029(4) -0.009(3)
C36 0.061(4) 0.058(3) 0.065(4) 0.001(3) -0.016(3) -0.009(3)
C37 0.117(7) 0.146(9) 0.074(6) 0.039(6) 0.007(6) -0.031(7)
C38 0.133(8) 0.117(7) 0.113(7) 0.014(6) 0.025(6) 0.002(6)
Br2 0.0968(11) 0.1442(10) 0.0503(7) -0.0091(6) -0.0117(6) -0.0184(9)
Br2' 0.0968(11) 0.1442(10) 0.0503(7) -0.0091(6) -0.0117(6) -0.0184(9)

loop_
_atom_type_symbol
_atom_type_description
_atom_type_scat_dispersion_real
_atom_type_scat_dispersion_imag
_atom_type_scat_source
C C 0.0033 0.0016 'International Tables Vol C Tables 4.2.6.8 and 6.1.1.4'
H H 0.0000 0.0000 'International Tables Vol C Tables 4.2.6.8 and 6.1.1.4'
Br Br -0.2901 2.4595 'International Tables Vol C Tables 4.2.6.8 and 6.1.1.4'
Cl Cl 0.1484 0.1585 'International Tables Vol C Tables 4.2.6.8 and 6.1.1.4'
Cu Cu 0.3201 1.2651 'International Tables Vol C Tables 4.2.6.8 and 6.1.1.4'
N N 0.0061 0.0033 'International Tables Vol C Tables 4.2.6.8 and 6.1.1.4'
O O 0.0106 0.0060 'International Tables Vol C Tables 4.2.6.8 and 6.1.1.4'

loop_
_geom_angle_atom_site_label_1
_geom_angle_atom_site_label_2
_geom_angle_atom_site_label_3
_geom_angle
_geom_angle_site_symmetry_1
_geom_angle_site_symmetry_3
_geom_angle_publ_flag
O1 Cu1 N1 91.66(15) . . ?
O1 Cu1 N2 90.14(15) . . ?
O1 Cu1 N3 92.14(15) . . ?
O1 Cu1 N5 166.24(15) . . ?
N1 Cu1 N2 77.10(16) . . ?
N3 Cu1 N1 175.07(16) . . ?
N3 Cu1 N2 106.04(16) . . ?
N3 Cu1 N5 80.07(15) . . ?
N5 Cu1 N1 95.58(15) . . ?
N5 Cu1 N2 102.86(15) . . ?
C18 O1 Cu1 127.9(3) . . ?
C10 N1 Cu1 123.8(4) . . ?
C10 N1 C11 119.1(5) . . ?
C11 N1 Cu1 117.1(3) . . ?
N2 C1 C2 122.8(6) . . ?
C1 N2 Cu1 133.1(4) . . ?
C1 N2 C12 118.1(5) . . ?
C12 N2 Cu1 108.7(3) . . ?
C3 C2 C1 119.2(6) . . ?
N4 N3 Cu1 115.8(3) . . ?
C19 N3 Cu1 128.8(3) . . ?
C19 N3 N4 115.3(4) . . ?
C2 C3 C4 120.5(6) . . ?
C20 N4 N3 110.3(4) . . ?
C5 C4 C3 123.7(6) . . ?
C5 C4 C12 119.6(6) . . ?
C12 C4 C3 116.8(6) . . ?
N8 N5 Cu1 130.9(3) . . ?
C20 N5 Cu1 112.2(3) . . ?
C20 N5 N8 115.9(4) . . ?
C6 C5 C4 121.2(6) . . ?
C31 N6 C27 115.8(4) . . ?
C5 C6 C7 121.4(6) . . ?
C36 N7 C32 117.6(5) . . ?
C8 C7 C6 124.1(6) . . ?
C8 C7 C11 118.4(6) . . ?
C11 C7 C6 117.5(6) . . ?
N5 N8 C27 119.3(4) . . ?
C32 N8 N5 116.5(4) . . ?
C32 N8 C27 122.0(4) . . ?
C9 C8 C7 121.4(6) . . ?
C8 C9 C10 117.7(6) . . ?
N1 C10 C9 122.9(6) . . ?
N1 C11 C7 120.5(5) . . ?
N1 C11 C12 119.0(4) . . ?
C7 C11 C12 120.5(5) . . ?
N2 C12 C4 122.6(5) . . ?
N2 C12 C11 117.6(4) . . ?
C4 C12 C11 119.8(5) . . ?
C14 C13 Cl2 119.2(4) . . ?
C14 C13 C18 123.3(5) . . ?
C18 C13 Cl2 117.5(5) . . ?
C15 C14 C13 119.7(5) . . ?
C14 C15 Cl1 119.4(5) . . ?
C16 C15 Cl1 119.6(5) . . ?
C16 C15 C14 121.0(6) . . ?
C15 C16 C17 119.9(5) . . ?
C16 C17 C18 121.1(5) . . ?
C16 C17 C19 115.7(5) . . ?
C18 C17 C19 123.1(5) . . ?
O1 C18 C13 120.1(5) . . ?
O1 C18 C17 125.0(4) . . ?
C13 C18 C17 115.0(5) . . ?
N3 C19 C17 123.0(4) . . ?
N4 C20 N5 121.0(4) . . ?
N4 C20 C21 116.0(4) . . ?
N5 C20 C21 123.0(4) . . ?
C22 C21 C20 118.1(4) . . ?
C26 C21 C20 121.9(4) . . ?
C26 C21 C22 120.0(4) . . ?
C23 C22 C21 120.4(4) . . ?
C22 C23 Cl4 119.7(4) . . ?
C22 C23 C24 120.8(4) . . ?
C24 C23 Cl4 119.4(4) . . ?
C25 C24 C23 118.6(4) . . ?
C24 C25 Cl3 118.6(4) . . ?
C24 C25 C26 122.5(4) . . ?
C26 C25 Cl3 118.9(4) . . ?
O2 C26 C21 123.9(4) . . ?
O2 C26 C25 118.4(4) . . ?
C21 C26 C25 117.7(4) . . ?
N6 C27 N8 116.5(4) . . ?
N6 C27 C28 122.9(5) . . ?
C28 C27 N8 120.5(4) . . ?
C27 C28 C29 117.9(5) . . ?
C30 C29 C28 120.5(6) . . ?
C31 C30 C29 116.6(5) . . ?
Br1' C31 Br1 20.8(3) . . ?
N6 C31 Br1 114.5(4) . . ?
N6 C31 Br1' 118.7(5) . . ?
N6 C31 C30 126.4(5) . . ?
C30 C31 Br1 119.0(4) . . ?
C30 C31 Br1' 112.5(5) . . ?
N7 C32 N8 116.2(4) . . ?
N7 C32 C33 122.1(5) . . ?
C33 C32 N8 121.7(5) . . ?
C34 C33 C32 117.7(6) . . ?
C35 C34 C33 121.3(6) . . ?
C34 C35 C36 116.2(6) . . ?
C34 C35 Br2' 157.3(5) . . ?
C36 C35 Br2' 41.7(4) . . ?
N7 C36 C35 125.1(6) . . ?
N7 C36 Br2 113.7(5) . . ?
N7 C36 Br2' 130.9(7) . . ?
C35 C36 Br2 121.1(5) . . ?
C35 C36 Br2' 103.4(6) . . ?
Br2' C36 Br2 19.1(4) . . ?
N9 C37 C38 175.9(12) . . ?
C36 Br2' C35 34.8(3) . . ?

loop_
_geom_bond_atom_site_label_1
_geom_bond_atom_site_label_2
_geom_bond_distance
_geom_bond_site_symmetry_2
_geom_bond_publ_flag
Cu1 O1 1.907(3) . ?
Cu1 N1 2.018(4) . ?
Cu1 N2 2.301(4) . ?
Cu1 N3 1.926(4) . ?
Cu1 N5 1.960(4) . ?
Br1 C31 1.930(6) . ?
Br1' C31 1.745(9) . ?
Cl1 C15 1.754(6) . ?
O1 C18 1.300(6) . ?
N1 C10 1.322(7) . ?
N1 C11 1.360(6) . ?
C1 N2 1.327(7) . ?
C1 C2 1.403(8) . ?
Cl2 C13 1.736(6) . ?
O2 C26 1.341(5) . ?
N2 C12 1.352(6) . ?
C2 C3 1.330(10) . ?
Cl3 C25 1.731(5) . ?
N3 N4 1.405(5) . ?
N3 C19 1.304(6) . ?
C3 C4 1.413(9) . ?
Cl4 C23 1.739(5) . ?
N4 C20 1.319(6) . ?
C4 C5 1.400(9) . ?
C4 C12 1.403(7) . ?
N5 N8 1.406(5) . ?
N5 C20 1.332(5) . ?
C5 C6 1.343(10) . ?
N6 C27 1.336(6) . ?
N6 C31 1.329(6) . ?
C6 C7 1.445(9) . ?
N7 C32 1.338(6) . ?
N7 C36 1.309(6) . ?
C7 C8 1.370(9) . ?
C7 C11 1.406(7) . ?
N8 C27 1.406(6) . ?
N8 C32 1.393(6) . ?
C8 C9 1.351(9) . ?
C9 C10 1.401(8) . ?
N9 C37 1.136(12) . ?
C11 C12 1.413(7) . ?
C13 C14 1.369(8) . ?
C13 C18 1.410(7) . ?
C14 C15 1.367(8) . ?
C15 C16 1.358(7) . ?
C16 C17 1.410(7) . ?
C17 C18 1.421(7) . ?
C17 C19 1.431(6) . ?
C20 C21 1.494(6) . ?
C21 C22 1.391(6) . ?
C21 C26 1.386(6) . ?
C22 C23 1.365(7) . ?
C23 C24 1.377(7) . ?
C24 C25 1.366(6) . ?
C25 C26 1.395(6) . ?
C27 C28 1.380(7) . ?
C28 C29 1.381(7) . ?
C29 C30 1.359(8) . ?
C30 C31 1.352(8) . ?
C32 C33 1.384(7) . ?
C33 C34 1.373(8) . ?
C34 C35 1.360(9) . ?
C35 C36 1.377(9) . ?
C35 Br2' 2.344(13) . ?
C36 Br2 1.958(7) . ?
C36 Br2' 1.604(10) . ?
C37 C38 1.455(12) . ?

loop_
_geom_hbond_atom_site_label_D
_geom_hbond_atom_site_label_H
_geom_hbond_atom_site_label_A
_geom_hbond_distance_DH
_geom_hbond_distance_HA
_geom_hbond_distance_DA
_geom_hbond_angle_DHA
_geom_hbond_site_symmetry_A
O2 H2 N4 0.82 1.88 2.653(5) 155.6 2_556
O2 H2 N4 0.82 2.74 3.272(5) 124.4 .
